data_7017282
loop_
_publ_author_name
'Aaker\"oy, Christer B'
'Sinha, Abhijeet S.'
'Chopade, Prashant D.'
'Desper, John'

_publ_section_title
;
 Halogen bonding or close packing? Examining the structural landscape in a
 series of Cu(ii)-acac complexes.
;
_journal_issue 45
_journal_name_full 'Dalton transactions (Cambridge, England : 2003)'
_journal_page_first 12160
_journal_page_last 12168
_journal_paper_doi 10.1039/c1dt10911a
_journal_volume 40
_journal_year 2011
_chemical_formula_moiety
;
(C11 H10 Br O2)2 (Cu)
;
_chemical_formula_sum 'C22 H20 Br2 Cu O4'
_chemical_formula_weight 571.74
_chemical_name_systematic
;
AS-6 bis[2-(4-bromophenyl)-2,4-pentanedionato]copper(II)
;
_space_group_IT_number 70
_symmetry_cell_setting orthorhombic
_symmetry_space_group_name_Hall '-F 2uv 2vw'
_symmetry_space_group_name_H-M 'F d d d :2'
_atom_sites_solution_hydrogens geom
_atom_sites_solution_primary direct
_atom_sites_solution_secondary difmap
_audit_creation_method SHELXL-97
_cell_angle_alpha 90.00
_cell_angle_beta 90.00
_cell_angle_gamma 90.00
_cell_formula_units_Z 8
_cell_length_a 12.0389(11)
_cell_length_b 15.8409(12)
_cell_length_c 22.1627(17)
_cell_measurement_reflns_used 2565
_cell_measurement_temperature 120(2)
_cell_measurement_theta_max 33.24
_cell_measurement_theta_min 3.16
_cell_volume 4226.6(6)
_computing_cell_refinement 'Bruker SAINT'
_computing_data_collection 'Bruker APEX2'
_computing_data_reduction 'Bruker SAINT'
_computing_molecular_graphics 'Bruker SHELXTL'
_computing_publication_material 'Bruker SHELXTL'
_computing_structure_refinement 'SHELXL-97 (Sheldrick, 2008)'
_computing_structure_solution 'SHELXS-97 (Sheldrick, 2008)'
_diffrn_ambient_temperature 120(2)
_diffrn_measured_fraction_theta_full 0.988
_diffrn_measured_fraction_theta_max 0.988
_diffrn_measurement_device_type 'Bruker APEX-II CCD'
_diffrn_measurement_method '\f and \w scans'
_diffrn_radiation_monochromator graphite
_diffrn_radiation_source 'fine-focus sealed tube'
_diffrn_radiation_type MoK\a
_diffrn_radiation_wavelength 0.71073
_diffrn_reflns_av_R_equivalents 0.0466
_diffrn_reflns_av_sigmaI/netI 0.0405
_diffrn_reflns_limit_h_max 12
_diffrn_reflns_limit_h_min -18
_diffrn_reflns_limit_k_max 24
_diffrn_reflns_limit_k_min -22
_diffrn_reflns_limit_l_max 34
_diffrn_reflns_limit_l_min -34
_diffrn_reflns_number 9902
_diffrn_reflns_theta_full 33.47
_diffrn_reflns_theta_max 33.47
_diffrn_reflns_theta_min 2.32
_exptl_absorpt_coefficient_mu 4.841
_exptl_absorpt_correction_T_max 0.5506
_exptl_absorpt_correction_T_min 0.3443
_exptl_absorpt_correction_type multi-scan
_exptl_absorpt_process_details SADABS
_exptl_crystal_colour green
_exptl_crystal_density_diffrn 1.797
_exptl_crystal_density_method 'not measured'
_exptl_crystal_description prism
_exptl_crystal_F_000 2264
_exptl_crystal_size_max 0.28
_exptl_crystal_size_mid 0.22
_exptl_crystal_size_min 0.14
_refine_diff_density_max 0.459
_refine_diff_density_min -0.474
_refine_diff_density_rms 0.090
_refine_ls_extinction_method none
_refine_ls_goodness_of_fit_ref 1.037
_refine_ls_hydrogen_treatment constr
_refine_ls_matrix_type full
_refine_ls_number_parameters 70
_refine_ls_number_reflns 2055
_refine_ls_number_restraints 0
_refine_ls_restrained_S_all 1.037
_refine_ls_R_factor_all 0.0501
_refine_ls_R_factor_gt 0.0313
_refine_ls_shift/su_max 0.000
_refine_ls_shift/su_mean 0.000
_refine_ls_structure_factor_coef Fsqd
_refine_ls_weighting_details 'calc w=1/[\s^2^(Fo^2^)+(0.0300P)^2^+6.0000P] where P=(Fo^2^+2Fc^2^)/3'
_refine_ls_weighting_scheme calc
_refine_ls_wR_factor_gt 0.0737
_refine_ls_wR_factor_ref 0.0806
_reflns_number_gt 1497
_reflns_number_total 2055
_reflns_threshold_expression >2sigma(I)
_cod_data_source_file c1dt10911a.txt
_cod_data_source_block 4Cu
_cod_depositor_comments
;
The following automatic conversions were performed:

'_symmetry_cell_setting' value 'Orthorhombic' changed to
'orthorhombic' according to
/home/saulius/struct/CIF-dictionaries/cif_core.dic dictionary named
'cif_core.dic' version 2.4.1 from 2010-06-29.

Automatic conversion script
Id: cif_fix_values 1715 2011-07-08 13:25:40Z adriana 
;
_cod_original_sg_symbol_H-M Fddd
_cod_database_code 7017282

loop_
_symmetry_equiv_pos_as_xyz
'x, y, z'
'-x+3/4, -y+3/4, z'
'-x+3/4, y, -z+3/4'
'x, -y+3/4, -z+3/4'
'x, y+1/2, z+1/2'
'-x+3/4, -y+5/4, z+1/2'
'-x+3/4, y+1/2, -z+5/4'
'x, -y+5/4, -z+5/4'
'x+1/2, y, z+1/2'
'-x+5/4, -y+3/4, z+1/2'
'-x+5/4, y, -z+5/4'
'x+1/2, -y+3/4, -z+5/4'
'x+1/2, y+1/2, z'
'-x+5/4, -y+5/4, z'
'-x+5/4, y+1/2, -z+3/4'
'x+1/2, -y+5/4, -z+3/4'
'-x, -y, -z'
'x-3/4, y-3/4, -z'
'x-3/4, -y, z-3/4'
'-x, y-3/4, z-3/4'
'-x, -y+1/2, -z+1/2'
'x-3/4, y-1/4, -z+1/2'
'x-3/4, -y+1/2, z-1/4'
'-x, y-1/4, z-1/4'
'-x+1/2, -y, -z+1/2'
'x-1/4, y-3/4, -z+1/2'
'x-1/4, -y, z-1/4'
'-x+1/2, y-3/4, z-1/4'
'-x+1/2, -y+1/2, -z'
'x-1/4, y-1/4, -z'
'x-1/4, -y+1/2, z-3/4'
'-x+1/2, y-1/4, z-3/4'

loop_
_atom_site_label
_atom_site_type_symbol
_atom_site_fract_x
_atom_site_fract_y
_atom_site_fract_z
_atom_site_U_iso_or_equiv
_atom_site_adp_type
_atom_site_occupancy
_atom_site_symmetry_multiplicity
_atom_site_calc_flag
_atom_site_refinement_flags
Cu1 Cu 0.1250 0.1250 0.1250 0.01521(10) Uani 1 4 d S
Br1 Br 0.1250 0.1250 0.550302(11) 0.03342(10) Uani 1 2 d S
C11 C 0.33144(15) 0.10409(11) 0.27730(8) 0.0214(3) Uani 1 1 d .
H11A H 0.3924 0.0899 0.2498 0.032 Uiso 1 1 calc R
H11B H 0.3215 0.0584 0.3066 0.032 Uiso 1 1 calc R
H11C H 0.3491 0.1566 0.2987 0.032 Uiso 1 1 calc R
O12 O 0.23812(10) 0.11571(7) 0.18449(5) 0.0188(2) Uani 1 1 d .
C12 C 0.22595(14) 0.11560(10) 0.24169(7) 0.0165(3) Uani 1 1 d .
C13 C 0.1250 0.1250 0.27259(10) 0.0154(4) Uani 1 2 d S
C21 C 0.1250 0.1250 0.33983(9) 0.0154(4) Uani 1 2 d S
C22 C 0.11202(15) 0.04982(10) 0.37185(8) 0.0201(3) Uani 1 1 d .
H22 H 0.1029 -0.0022 0.3502 0.024 Uiso 1 1 d R
C23 C 0.11180(15) 0.04961(11) 0.43456(8) 0.0221(3) Uani 1 1 d .
H23 H 0.1030 -0.0030 0.4555 0.027 Uiso 1 1 d R
C24 C 0.1250 0.1250 0.46443(10) 0.0199(4) Uani 1 2 d S

loop_
_atom_site_aniso_label
_atom_site_aniso_U_11
_atom_site_aniso_U_22
_atom_site_aniso_U_33
_atom_site_aniso_U_23
_atom_site_aniso_U_13
_atom_site_aniso_U_12
Cu1 0.01532(19) 0.02256(19) 0.00776(16) 0.000 0.000 0.000
Br1 0.02898(17) 0.0627(2) 0.00859(12) 0.000 0.000 -0.00087(13)
C11 0.0176(8) 0.0307(9) 0.0158(7) 0.0021(6) -0.0019(6) 0.0003(6)
O12 0.0164(6) 0.0307(6) 0.0093(5) 0.0013(4) 0.0007(4) -0.0008(5)
C12 0.0191(8) 0.0198(7) 0.0105(6) 0.0007(5) -0.0011(5) -0.0016(6)
C13 0.0156(10) 0.0199(9) 0.0107(9) 0.000 0.000 -0.0012(8)
C21 0.0148(10) 0.0205(9) 0.0109(9) 0.000 0.000 0.0008(9)
C22 0.0251(8) 0.0215(7) 0.0139(7) -0.0001(6) 0.0011(6) -0.0003(6)
C23 0.0253(9) 0.0274(8) 0.0138(7) 0.0059(6) 0.0008(6) 0.0008(7)
C24 0.0154(11) 0.0356(12) 0.0086(9) 0.000 0.000 0.0020(9)

loop_
_atom_type_symbol
_atom_type_description
_atom_type_scat_dispersion_real
_atom_type_scat_dispersion_imag
_atom_type_scat_source
C C 0.0033 0.0016 'International Tables Vol C Tables 4.2.6.8 and 6.1.1.4'
H H 0.0000 0.0000 'International Tables Vol C Tables 4.2.6.8 and 6.1.1.4'
O O 0.0106 0.0060 'International Tables Vol C Tables 4.2.6.8 and 6.1.1.4'
Cu Cu 0.3201 1.2651 'International Tables Vol C Tables 4.2.6.8 and 6.1.1.4'
Br Br -0.2901 2.4595 'International Tables Vol C Tables 4.2.6.8 and 6.1.1.4'

loop_
_geom_angle_atom_site_label_1
_geom_angle_atom_site_label_2
_geom_angle_atom_site_label_3
_geom_angle
_geom_angle_site_symmetry_1
_geom_angle_site_symmetry_3
O12 Cu1 O12 171.12(7) 11_454 .
O12 Cu1 O12 92.19(7) 11_454 8_544
O12 Cu1 O12 88.50(7) . 8_544
O12 Cu1 O12 88.50(7) 11_454 14_445
O12 Cu1 O12 92.19(7) . 14_445
O12 Cu1 O12 171.12(7) 8_544 14_445
C12 C11 H11A 109.5 . .
C12 C11 H11B 109.5 . .
H11A C11 H11B 109.5 . .
C12 C11 H11C 109.5 . .
H11A C11 H11C 109.5 . .
H11B C11 H11C 109.5 . .
C12 O12 Cu1 127.36(11) . .
O12 C12 C13 125.75(16) . .
O12 C12 C11 115.08(15) . .
C13 C12 C11 119.18(15) . .
C12 C13 C12 121.6(2) 14_445 .
C12 C13 C21 119.22(10) 14_445 .
C12 C13 C21 119.22(10) . .
C22 C21 C22 118.8(2) 14_445 .
C22 C21 C13 120.58(10) 14_445 .
C22 C21 C13 120.58(10) . .
C23 C22 C21 120.73(15) . .
C23 C22 H22 119.9 . .
C21 C22 H22 119.4 . .
C24 C23 C22 118.63(16) . .
C24 C23 H23 122.4 . .
C22 C23 H23 119.0 . .
C23 C24 C23 122.4(2) . 14_445
C23 C24 Br1 118.78(11) . .
C23 C24 Br1 118.78(11) 14_445 .

loop_
_geom_bond_atom_site_label_1
_geom_bond_atom_site_label_2
_geom_bond_distance
_geom_bond_site_symmetry_2
Cu1 O12 1.9011(12) 11_454
Cu1 O12 1.9011(12) .
Cu1 O12 1.9011(12) 8_544
Cu1 O12 1.9011(12) 14_445
Br1 C24 1.903(2) .
C11 C12 1.506(2) .
C11 H11A 0.9800 .
C11 H11B 0.9800 .
C11 H11C 0.9800 .
O12 C12 1.2763(19) .
C12 C13 1.403(2) .
C13 C12 1.403(2) 14_445
C13 C21 1.490(3) .
C21 C22 1.395(2) 14_445
C21 C22 1.395(2) .
C22 C23 1.390(2) .
C22 H22 0.9599 .
C23 C24 1.375(2) .
C23 H23 0.9599 .
C24 C23 1.375(2) 14_445

loop_
_geom_torsion_atom_site_label_1
_geom_torsion_atom_site_label_2
_geom_torsion_atom_site_label_3
_geom_torsion_atom_site_label_4
_geom_torsion
_geom_torsion_site_symmetry_1
_geom_torsion_site_symmetry_4
O12 Cu1 O12 C12 172.12(16) 8_544 .
O12 Cu1 O12 C12 0.98(11) 14_445 .
Cu1 O12 C12 C13 -2.0(2) . .
Cu1 O12 C12 C11 177.89(10) . .
O12 C12 C13 C12 1.08(12) . 14_445
C11 C12 C13 C12 -178.84(16) . 14_445
O12 C12 C13 C21 -178.92(12) . .
C11 C12 C13 C21 1.16(16) . .
C12 C13 C21 C22 -90.49(11) 14_445 14_445
C12 C13 C21 C22 89.51(11) . 14_445
C12 C13 C21 C22 89.51(11) 14_445 .
C12 C13 C21 C22 -90.49(11) . .
C22 C21 C22 C23 0.11(13) 14_445 .
C13 C21 C22 C23 -179.89(13) . .
C21 C22 C23 C24 -0.2(3) . .
C22 C23 C24 C23 0.10(13) . 14_445
C22 C23 C24 Br1 -179.90(13) . .
